data_4333066
loop_
_publ_author_name
'Rigamonti, Luca'
'Demartin, Francesco'
'Forni, Alessandra'
'Righetto, Stefania'
'Pasini, Alessandro'

_publ_section_title
;
 Copper(II) Complexes of salen Analogues with Two Differently Substituted
 (Push&#x2212;Pull) Salicylaldehyde Moieties. A Study on the Modulation of
 Electronic Asymmetry and Nonlinear Optical Properties
;
_journal_issue 26
_journal_name_full 'Inorganic Chemistry'
_journal_page_first 10976
_journal_page_last 10989
_journal_paper_doi 10.1021/ic0613513
_journal_volume 45
_journal_year 2006
_chemical_formula_sum 'C18 H18 Cu N3 O4.5'
_chemical_formula_weight 411.89
_chemical_name_systematic
;
 ?
;
_space_group_IT_number 2
_symmetry_cell_setting triclinic
_symmetry_space_group_name_Hall '-P 1'
_symmetry_space_group_name_H-M 'P -1'
_atom_sites_solution_hydrogens geom
_atom_sites_solution_primary direct
_atom_sites_solution_secondary difmap
_audit_creation_method SHELXL-97
_cell_angle_alpha 113.910(10)
_cell_angle_beta 103.000(10)
_cell_angle_gamma 96.081(10)
_cell_formula_units_Z 4
_cell_length_a 10.4644(5)
_cell_length_b 13.7992(7)
_cell_length_c 13.9798(7)
_cell_measurement_reflns_used 1024
_cell_measurement_temperature 292(2)
_cell_measurement_theta_max 24.12
_cell_measurement_theta_min 2.23
_cell_volume 1753.6(3)
_computing_structure_refinement 'SHELXL-97 (Sheldrick, 1997)'
_diffrn_ambient_temperature 292(2)
_diffrn_measured_fraction_theta_full 0.982
_diffrn_measured_fraction_theta_max 0.982
_diffrn_measurement_device_type 'SMART CCD diffractometer'
_diffrn_measurement_method omega-scan
_diffrn_radiation_monochromator graphite
_diffrn_radiation_source 'fine-focus sealed tube'
_diffrn_radiation_type MoK\a
_diffrn_radiation_wavelength 0.71073
_diffrn_reflns_av_R_equivalents 0.0230
_diffrn_reflns_av_sigmaI/netI 0.0378
_diffrn_reflns_limit_h_max 12
_diffrn_reflns_limit_h_min -12
_diffrn_reflns_limit_k_max 15
_diffrn_reflns_limit_k_min -17
_diffrn_reflns_limit_l_max 17
_diffrn_reflns_limit_l_min 0
_diffrn_reflns_number 13680
_diffrn_reflns_theta_full 26.02
_diffrn_reflns_theta_max 26.02
_diffrn_reflns_theta_min 1.66
_exptl_absorpt_coefficient_mu 1.278
_exptl_absorpt_correction_T_max 1.000
_exptl_absorpt_correction_T_min 0.903
_exptl_absorpt_correction_type empirical
_exptl_absorpt_process_details SADABS
_exptl_crystal_density_diffrn 1.560
_exptl_crystal_density_method 'not measured'
_exptl_crystal_description pseudoprism
_exptl_crystal_F_000 848
_exptl_crystal_size_max 0.15
_exptl_crystal_size_mid 0.07
_exptl_crystal_size_min 0.06
_refine_diff_density_max 0.677
_refine_diff_density_min -0.311
_refine_diff_density_rms 0.061
_refine_ls_extinction_method none
_refine_ls_goodness_of_fit_ref 1.030
_refine_ls_hydrogen_treatment mixed
_refine_ls_matrix_type full
_refine_ls_number_parameters 486
_refine_ls_number_reflns 6783
_refine_ls_number_restraints 0
_refine_ls_restrained_S_all 1.030
_refine_ls_R_factor_all 0.0538
_refine_ls_R_factor_gt 0.0358
_refine_ls_shift/su_max 0.001
_refine_ls_shift/su_mean 0.000
_refine_ls_structure_factor_coef Fsqd
_refine_ls_weighting_details 'calc w=1/[\s^2^(Fo^2^)+(0.0457P)^2^+0.7733P] where P=(Fo^2^+2Fc^2^)/3'
_refine_ls_weighting_scheme calc
_refine_ls_wR_factor_gt 0.0874
_refine_ls_wR_factor_ref 0.0954
_reflns_number_gt 5244
_reflns_number_total 6783
_reflns_threshold_expression >2sigma(I)
_cod_data_source_file ic0613513sup3.cif
_cod_data_source_block 1n
_cod_original_sg_symbol_H-M P-1
_cod_database_code 4333066

loop_
_symmetry_equiv_pos_as_xyz
'x, y, z'
'-x, -y, -z'

loop_
_atom_site_label
_atom_site_type_symbol
_atom_site_fract_x
_atom_site_fract_y
_atom_site_fract_z
_atom_site_U_iso_or_equiv
_atom_site_adp_type
_atom_site_occupancy
_atom_site_symmetry_multiplicity
_atom_site_calc_flag
_atom_site_refinement_flags
CuA Cu 0.05875(3) 0.89317(3) 1.48529(2) 0.03877(10) Uani 1 1 d .
CuB Cu 0.06247(3) 0.40964(3) 0.53621(2) 0.03765(10) Uani 1 1 d .
O2A O -0.04981(18) 0.96421(15) 1.57780(14) 0.0427(4) Uani 1 1 d .
O1A O -0.11391(19) 0.80284(15) 1.38568(15) 0.0471(5) Uani 1 1 d .
O4A O -0.3886(2) 0.4971(2) 0.89364(18) 0.0795(8) Uani 1 1 d .
O3A O -0.1836(2) 0.4879(2) 0.90010(17) 0.0726(7) Uani 1 1 d .
O2B O -0.12291(18) 0.41602(16) 0.48463(15) 0.0466(5) Uani 1 1 d .
O1B O 0.03359(18) 0.48510(16) 0.67763(14) 0.0463(5) Uani 1 1 d .
O4B O 0.3502(3) 0.8159(3) 1.1544(2) 0.1051(11) Uani 1 1 d .
O3B O 0.5096(3) 0.8021(2) 1.0798(2) 0.0978(10) Uani 1 1 d .
O(W) O -0.2673(4) 0.4793(4) 0.6645(3) 0.1029(12) Uani 1 1 d .
N2A N 0.2238(2) 0.98131(19) 1.60535(18) 0.0458(6) Uani 1 1 d .
N1A N 0.1545(2) 0.80570(19) 1.38127(19) 0.0477(6) Uani 1 1 d .
N3A N -0.2691(2) 0.5231(2) 0.94415(19) 0.0499(6) Uani 1 1 d .
N2B N 0.0527(2) 0.29722(17) 0.38867(18) 0.0397(5) Uani 1 1 d .
N1B N 0.2575(2) 0.42681(18) 0.60671(18) 0.0412(5) Uani 1 1 d .
N3B N 0.3923(3) 0.7757(2) 1.0759(2) 0.0703(9) Uani 1 1 d .
C4A C -0.2271(3) 0.5970(2) 1.0594(2) 0.0395(6) Uani 1 1 d .
C3A C -0.3233(3) 0.6315(2) 1.1118(2) 0.0416(6) Uani 1 1 d .
H3A H -0.4141 0.6080 1.0727 0.050 Uiso 1 1 calc R
C2A C -0.2838(3) 0.7001(2) 1.2209(2) 0.0429(6) Uani 1 1 d .
H2A H -0.3489 0.7222 1.2556 0.051 Uiso 1 1 calc R
C1A C -0.1462(3) 0.7387(2) 1.2831(2) 0.0373(6) Uani 1 1 d .
C6A C -0.0492(3) 0.7025(2) 1.2274(2) 0.0383(6) Uani 1 1 d .
C5A C -0.0920(3) 0.6307(2) 1.1161(2) 0.0413(6) Uani 1 1 d .
H5A H -0.0291 0.6054 1.0800 0.050 Uiso 1 1 calc R
C7A C 0.0929(3) 0.7355(2) 1.2817(2) 0.0473(7) Uani 1 1 d .
H7A H 0.1473 0.7021 1.2398 0.057 Uiso 1 1 calc R
C8A C 0.3039(3) 0.8253(3) 1.4068(3) 0.0851(13) Uani 1 1 d .
H8A1 H 0.3282 0.7553 1.3789 0.102 Uiso 1 1 calc R
H8A2 H 0.3309 0.8631 1.3667 0.102 Uiso 1 1 calc R
C9A C 0.3809(3) 0.8862(3) 1.5197(3) 0.0747(11) Uani 1 1 d .
H9A1 H 0.4753 0.8977 1.5236 0.090 Uiso 1 1 calc R
H9A2 H 0.3671 0.8420 1.5572 0.090 Uiso 1 1 calc R
C10A C 0.3514(3) 0.9930(3) 1.5805(3) 0.0707(10) Uani 1 1 d .
H102 H 0.4235 1.0344 1.6483 0.085 Uiso 1 1 calc R
H101 H 0.3478 1.0332 1.5372 0.085 Uiso 1 1 calc R
C11A C 0.2294(3) 1.0306(2) 1.7068(2) 0.0480(7) Uani 1 1 d .
H11A H 0.3144 1.0656 1.7564 0.058 Uiso 1 1 calc R
C12A C 0.1180(3) 1.0373(2) 1.7516(2) 0.0420(6) Uani 1 1 d .
C17A C -0.0162(3) 1.0045(2) 1.6852(2) 0.0394(6) Uani 1 1 d .
C16A C -0.1167(3) 1.0196(2) 1.7388(2) 0.0475(7) Uani 1 1 d .
H16A H -0.2066 0.9989 1.6976 0.057 Uiso 1 1 calc R
C15A C -0.0838(4) 1.0644(2) 1.8512(2) 0.0545(8) Uani 1 1 d .
H15A H -0.1526 1.0724 1.8840 0.065 Uiso 1 1 calc R
C14A C 0.0491(4) 1.0983(3) 1.9176(2) 0.0550(8) Uani 1 1 d .
C13A C 0.1471(3) 1.0851(2) 1.8668(2) 0.0520(8) Uani 1 1 d .
H13A H 0.2365 1.1084 1.9095 0.062 Uiso 1 1 calc R
C18A C 0.0840(5) 1.1499(3) 2.0417(3) 0.0840(13) Uani 1 1 d .
H182 H 0.1674 1.1350 2.0715 0.101 Uiso 1 1 calc R
H183 H 0.0139 1.1203 2.0627 0.101 Uiso 1 1 calc R
H181 H 0.0927 1.2271 2.0694 0.101 Uiso 1 1 calc R
C4B C 0.2988(3) 0.6956(2) 0.9725(2) 0.0494(7) Uani 1 1 d .
C3B C 0.1632(3) 0.6813(2) 0.9591(2) 0.0549(8) Uani 1 1 d .
H3B H 0.1313 0.7199 1.0173 0.066 Uiso 1 1 calc R
C2B C 0.0752(3) 0.6103(2) 0.8600(2) 0.0523(7) Uani 1 1 d .
H2B H -0.0167 0.6018 0.8513 0.063 Uiso 1 1 calc R
C1B C 0.1201(3) 0.5492(2) 0.7701(2) 0.0400(6) Uani 1 1 d .
C6B C 0.2613(3) 0.5616(2) 0.7879(2) 0.0401(6) Uani 1 1 d .
C5B C 0.3489(3) 0.6366(2) 0.8885(2) 0.0478(7) Uani 1 1 d .
H5B H 0.4413 0.6471 0.8993 0.057 Uiso 1 1 calc R
C7B C 0.3189(3) 0.4958(2) 0.7067(2) 0.0434(6) Uani 1 1 d .
H7B H 0.4117 0.5040 0.7290 0.052 Uiso 1 1 calc R
C8B C 0.3471(3) 0.3700(3) 0.5455(3) 0.0616(9) Uani 1 1 d .
H8B1 H 0.4192 0.3598 0.5953 0.074 Uiso 1 1 calc R
H8B2 H 0.3873 0.4155 0.5174 0.074 Uiso 1 1 calc R
C9B C 0.2751(3) 0.2616(2) 0.4519(2) 0.0487(7) Uani 1 1 d .
H9B1 H 0.2275 0.2187 0.4787 0.058 Uiso 1 1 calc R
H9B2 H 0.3408 0.2235 0.4230 0.058 Uiso 1 1 calc R
C10B C 0.1766(3) 0.2706(3) 0.3608(2) 0.0512(7) Uani 1 1 d .
H104 H 0.2186 0.3266 0.3455 0.061 Uiso 1 1 calc R
H103 H 0.1534 0.2023 0.2951 0.061 Uiso 1 1 calc R
C11B C -0.0585(3) 0.2409(2) 0.3137(2) 0.0430(6) Uani 1 1 d .
H11B H -0.0510 0.1864 0.2501 0.052 Uiso 1 1 calc R
C12B C -0.1921(3) 0.2520(2) 0.3165(2) 0.0426(6) Uani 1 1 d .
C17B C -0.2187(3) 0.3387(2) 0.4022(2) 0.0399(6) Uani 1 1 d .
C16B C -0.3544(3) 0.3422(3) 0.3950(2) 0.0495(7) Uani 1 1 d .
H16B H -0.3753 0.3976 0.4505 0.059 Uiso 1 1 calc R
C15B C -0.4564(3) 0.2649(3) 0.3073(3) 0.0570(8) Uani 1 1 d .
H15B H -0.5448 0.2705 0.3042 0.068 Uiso 1 1 calc R
C14B C -0.4322(3) 0.1786(3) 0.2228(3) 0.0607(9) Uani 1 1 d .
C13B C -0.3015(3) 0.1741(2) 0.2286(3) 0.0551(8) Uani 1 1 d .
H13B H -0.2831 0.1175 0.1725 0.066 Uiso 1 1 calc R
C18B C -0.5485(4) 0.0927(4) 0.1294(4) 0.1002(15) Uani 1 1 d .
H186 H -0.5895 0.1228 0.0823 0.120 Uiso 1 1 calc R
H185 H -0.6138 0.0697 0.1587 0.120 Uiso 1 1 calc R
H184 H -0.5155 0.0315 0.0882 0.120 Uiso 1 1 calc R
HW2 H -0.265(6) 0.479(5) 0.718(5) 0.12(2) Uiso 1 1 d .
HW1 H -0.201(7) 0.472(6) 0.661(6) 0.19(4) Uiso 1 1 d .

loop_
_atom_site_aniso_label
_atom_site_aniso_U_11
_atom_site_aniso_U_22
_atom_site_aniso_U_33
_atom_site_aniso_U_23
_atom_site_aniso_U_13
_atom_site_aniso_U_12
CuA 0.0413(2) 0.03840(19) 0.02878(17) 0.01064(14) 0.00644(14) 0.00357(14)
CuB 0.03457(18) 0.04041(19) 0.03214(18) 0.01150(14) 0.00826(13) 0.00743(14)
O2A 0.0440(11) 0.0454(11) 0.0281(9) 0.0100(8) 0.0056(8) 0.0046(8)
O1A 0.0461(11) 0.0464(11) 0.0330(10) 0.0051(9) 0.0129(9) -0.0034(9)
O4A 0.0492(14) 0.111(2) 0.0426(13) 0.0074(13) 0.0022(11) 0.0082(13)
O3A 0.0569(14) 0.0961(18) 0.0386(12) 0.0051(12) 0.0163(11) 0.0100(13)
O2B 0.0365(10) 0.0528(12) 0.0380(10) 0.0102(9) 0.0068(8) 0.0107(9)
O1B 0.0370(10) 0.0542(12) 0.0333(10) 0.0084(9) 0.0081(8) 0.0032(9)
O4B 0.101(2) 0.106(2) 0.0451(15) -0.0138(15) -0.0016(15) 0.0174(18)
O3B 0.0625(18) 0.087(2) 0.0781(19) -0.0052(15) -0.0162(14) 0.0071(15)
O(W) 0.079(2) 0.163(4) 0.070(2) 0.052(2) 0.0243(18) 0.031(2)
N2A 0.0421(13) 0.0502(14) 0.0368(13) 0.0148(11) 0.0098(10) -0.0005(11)
N1A 0.0402(13) 0.0461(14) 0.0428(14) 0.0099(11) 0.0037(11) 0.0118(11)
N3A 0.0441(15) 0.0611(16) 0.0341(13) 0.0140(12) 0.0085(11) 0.0053(12)
N2B 0.0446(13) 0.0401(12) 0.0349(12) 0.0153(10) 0.0137(10) 0.0130(10)
N1B 0.0390(12) 0.0432(13) 0.0392(13) 0.0161(11) 0.0117(10) 0.0094(10)
N3B 0.067(2) 0.0571(17) 0.0482(17) 0.0001(14) -0.0104(15) 0.0159(15)
C4A 0.0455(16) 0.0393(15) 0.0286(13) 0.0116(12) 0.0098(12) 0.0059(12)
C3A 0.0371(15) 0.0414(15) 0.0397(15) 0.0144(13) 0.0082(12) 0.0042(12)
C2A 0.0401(15) 0.0408(15) 0.0426(16) 0.0119(13) 0.0172(13) 0.0048(12)
C1A 0.0462(15) 0.0312(13) 0.0322(14) 0.0123(11) 0.0129(12) 0.0042(11)
C6A 0.0402(15) 0.0355(14) 0.0351(14) 0.0128(12) 0.0097(11) 0.0067(11)
C5A 0.0397(15) 0.0441(15) 0.0372(15) 0.0135(13) 0.0145(12) 0.0099(12)
C7A 0.0417(16) 0.0478(16) 0.0437(16) 0.0110(14) 0.0117(13) 0.0163(13)
C8A 0.0419(19) 0.098(3) 0.068(2) -0.002(2) -0.0003(17) 0.0247(19)
C9A 0.0397(18) 0.086(3) 0.086(3) 0.030(2) 0.0159(18) 0.0052(18)
C10A 0.056(2) 0.068(2) 0.060(2) 0.0078(18) 0.0194(17) -0.0151(17)
C11A 0.0434(16) 0.0508(17) 0.0364(15) 0.0153(14) -0.0001(12) -0.0003(13)
C12A 0.0498(16) 0.0397(15) 0.0299(13) 0.0136(12) 0.0056(12) 0.0049(12)
C17A 0.0512(16) 0.0307(13) 0.0340(14) 0.0135(11) 0.0108(12) 0.0065(12)
C16A 0.0512(17) 0.0443(16) 0.0434(16) 0.0160(13) 0.0141(14) 0.0094(13)
C15A 0.074(2) 0.0511(18) 0.0468(18) 0.0208(15) 0.0311(17) 0.0218(16)
C14A 0.077(2) 0.0548(18) 0.0344(16) 0.0192(14) 0.0151(16) 0.0240(17)
C13A 0.063(2) 0.0529(18) 0.0318(15) 0.0154(14) 0.0043(14) 0.0164(15)
C18A 0.116(3) 0.103(3) 0.0347(17) 0.0249(19) 0.024(2) 0.053(3)
C4B 0.0556(19) 0.0400(15) 0.0356(15) 0.0092(13) -0.0020(13) 0.0076(13)
C3B 0.064(2) 0.0506(18) 0.0367(16) 0.0074(14) 0.0146(15) 0.0090(15)
C2B 0.0443(17) 0.0514(18) 0.0458(17) 0.0081(14) 0.0145(14) 0.0023(14)
C1B 0.0479(16) 0.0364(14) 0.0308(14) 0.0144(12) 0.0066(12) 0.0032(12)
C6B 0.0415(15) 0.0392(14) 0.0378(14) 0.0183(12) 0.0064(12) 0.0082(12)
C5B 0.0447(16) 0.0429(16) 0.0477(17) 0.0179(14) 0.0019(13) 0.0108(13)
C7B 0.0344(14) 0.0481(16) 0.0456(16) 0.0215(14) 0.0057(12) 0.0106(12)
C8B 0.0439(18) 0.074(2) 0.057(2) 0.0164(18) 0.0201(15) 0.0183(16)
C9B 0.0511(17) 0.0539(17) 0.0505(17) 0.0227(15) 0.0278(14) 0.0232(14)
C10B 0.0549(18) 0.0597(19) 0.0452(17) 0.0219(15) 0.0255(15) 0.0203(15)
C11B 0.0590(18) 0.0363(14) 0.0320(14) 0.0132(12) 0.0132(13) 0.0115(13)
C12B 0.0453(16) 0.0403(15) 0.0382(15) 0.0191(13) 0.0041(12) 0.0044(12)
C17B 0.0387(15) 0.0473(16) 0.0350(14) 0.0226(13) 0.0082(12) 0.0026(12)
C16B 0.0423(16) 0.0625(19) 0.0477(17) 0.0282(15) 0.0135(13) 0.0109(14)
C15B 0.0396(17) 0.074(2) 0.061(2) 0.0402(19) 0.0081(15) 0.0001(15)
C14B 0.051(2) 0.063(2) 0.055(2) 0.0281(17) -0.0042(15) -0.0051(16)
C13B 0.062(2) 0.0453(17) 0.0450(17) 0.0178(14) -0.0001(15) 0.0050(15)
C18B 0.070(3) 0.094(3) 0.086(3) 0.021(3) -0.020(2) -0.011(2)

loop_
_atom_type_symbol
_atom_type_description
_atom_type_scat_dispersion_real
_atom_type_scat_dispersion_imag
_atom_type_scat_source
Cu Cu 0.3201 1.2651 'International Tables Vol C Tables 4.2.6.8 and 6.1.1.4'
O O 0.0106 0.0060 'International Tables Vol C Tables 4.2.6.8 and 6.1.1.4'
N N 0.0061 0.0033 'International Tables Vol C Tables 4.2.6.8 and 6.1.1.4'
C C 0.0033 0.0016 'International Tables Vol C Tables 4.2.6.8 and 6.1.1.4'
H H 0.0000 0.0000 'International Tables Vol C Tables 4.2.6.8 and 6.1.1.4'

loop_
_geom_angle_atom_site_label_1
_geom_angle_atom_site_label_2
_geom_angle_atom_site_label_3
_geom_angle
O1A CuA O2A 83.23(8)
O1A CuA N2A 170.49(9)
O2A CuA N2A 90.15(9)
O1A CuA N1A 91.07(9)
O2A CuA N1A 173.87(9)
N2A CuA N1A 95.23(10)
O2B CuB O1B 82.08(8)
O2B CuB N2B 90.98(9)
O1B CuB N2B 163.07(9)
O2B CuB N1B 171.10(9)
O1B CuB N1B 91.27(8)
N2B CuB N1B 96.98(9)
C17A O2A CuA 126.14(18)
C1A O1A CuA 129.68(18)
C17B O2B CuB 127.09(17)
C1B O1B CuB 128.93(18)
C11A N2A C10A 115.9(3)
C11A N2A CuA 124.8(2)
C10A N2A CuA 119.3(2)
C7A N1A C8A 113.0(3)
C7A N1A CuA 123.1(2)
C8A N1A CuA 123.4(2)
O4A N3A O3A 122.1(2)
O4A N3A C4A 118.9(2)
O3A N3A C4A 119.0(2)
C11B N2B C10B 115.9(2)
C11B N2B CuB 123.54(19)
C10B N2B CuB 120.54(18)
C7B N1B C8B 114.0(2)
C7B N1B CuB 122.75(19)
C8B N1B CuB 122.90(18)
O4B N3B O3B 122.7(3)
O4B N3B C4B 118.7(3)
O3B N3B C4B 118.6(3)
C5A C4A C3A 121.1(2)
C5A C4A N3A 119.3(2)
C3A C4A N3A 119.6(2)
C2A C3A C4A 119.6(3)
C3A C2A C1A 121.8(3)
O1A C1A C2A 119.6(2)
O1A C1A C6A 122.9(2)
C2A C1A C6A 117.5(2)
C5A C6A C1A 119.7(2)
C5A C6A C7A 117.7(2)
C1A C6A C7A 122.7(2)
C4A C5A C6A 120.2(2)
N1A C7A C6A 128.0(3)
C9A C8A N1A 117.0(3)
C8A C9A C10A 116.8(3)
N2A C10A C9A 111.7(3)
N2A C11A C12A 126.7(3)
C17A C12A C13A 119.9(3)
C17A C12A C11A 122.2(2)
C13A C12A C11A 117.8(3)
O2A C17A C12A 123.0(2)
O2A C17A C16A 120.0(3)
C12A C17A C16A 117.0(2)
C15A C16A C17A 121.0(3)
C16A C15A C14A 122.3(3)
C13A C14A C15A 117.3(3)
C13A C14A C18A 121.1(3)
C15A C14A C18A 121.7(3)
C14A C13A C12A 122.5(3)
C3B C4B C5B 121.3(3)
C3B C4B N3B 119.7(3)
C5B C4B N3B 119.0(3)
C2B C3B C4B 119.6(3)
C3B C2B C1B 121.8(3)
O1B C1B C2B 119.6(3)
O1B C1B C6B 123.0(2)
C2B C1B C6B 117.4(2)
C5B C6B C1B 119.8(3)
C5B C6B C7B 117.6(3)
C1B C6B C7B 122.5(2)
C4B C5B C6B 120.0(3)
N1B C7B C6B 127.8(3)
N1B C8B C9B 113.0(2)
C8B C9B C10B 112.9(3)
N2B C10B C9B 112.0(2)
N2B C11B C12B 127.9(3)
C17B C12B C13B 119.2(3)
C17B C12B C11B 122.5(2)
C13B C12B C11B 118.4(3)
O2B C17B C16B 119.8(3)
O2B C17B C12B 122.8(2)
C16B C17B C12B 117.3(3)
C15B C16B C17B 121.0(3)
C16B C15B C14B 122.4(3)
C13B C14B C15B 117.2(3)
C13B C14B C18B 122.2(4)
C15B C14B C18B 120.6(3)
C14B C13B C12B 122.8(3)

loop_
_geom_bond_atom_site_label_1
_geom_bond_atom_site_label_2
_geom_bond_distance
CuA O1A 1.9342(19)
CuA O2A 1.9477(19)
CuA N2A 1.969(2)
CuA N1A 2.016(2)
CuB O2B 1.9363(18)
CuB O1B 1.9367(18)
CuB N2B 1.987(2)
CuB N1B 1.999(2)
O2A C17A 1.316(3)
O1A C1A 1.282(3)
O4A N3A 1.222(3)
O3A N3A 1.230(3)
O2B C17B 1.314(3)
O1B C1B 1.284(3)
O4B N3B 1.218(4)
O3B N3B 1.225(4)
N2A C11A 1.285(4)
N2A C10A 1.462(4)
N1A C7A 1.290(4)
N1A C8A 1.492(4)
N3A C4A 1.443(3)
N2B C11B 1.287(4)
N2B C10B 1.476(3)
N1B C7B 1.289(3)
N1B C8B 1.483(4)
N3B C4B 1.452(4)
C4A C5A 1.379(4)
C4A C3A 1.388(4)
C3A C2A 1.362(4)
C2A C1A 1.418(4)
C1A C6A 1.426(4)
C6A C5A 1.395(4)
C6A C7A 1.437(4)
C8A C9A 1.434(5)
C9A C10A 1.479(5)
C11A C12A 1.436(4)
C12A C17A 1.407(4)
C12A C13A 1.414(4)
C17A C16A 1.409(4)
C16A C15A 1.376(4)
C15A C14A 1.394(5)
C14A C13A 1.360(4)
C14A C18A 1.520(4)
C4B C3B 1.371(4)
C4B C5B 1.382(4)
C3B C2B 1.365(4)
C2B C1B 1.414(4)
C1B C6B 1.422(4)
C6B C5B 1.389(4)
C6B C7B 1.436(4)
C8B C9B 1.500(4)
C9B C10B 1.504(4)
C11B C12B 1.430(4)
C12B C17B 1.415(4)
C12B C13B 1.418(4)
C17B C16B 1.408(4)
C16B C15B 1.375(4)
C15B C14B 1.391(5)
C14B C13B 1.361(5)
C14B C18B 1.522(5)
